data_4343252
loop_
_publ_author_name
'Chantarojsiri, Teera'
'Sun, Yujie'
'Long, Jeffrey R.'
'Chang, Christopher J.'

_publ_section_title
;
 Water-Soluble Iron(IV)-Oxo Complexes Supported by Pentapyridine Ligands:
 Axial Ligand Effects on Hydrogen Atom and Oxygen Atom Transfer
 Reactivity.
;
_journal_issue 12
_journal_name_full 'Inorganic chemistry'
_journal_page_first 5879
_journal_page_last 5887
_journal_paper_doi 10.1021/acs.inorgchem.5b00658
_journal_volume 54
_journal_year 2015
_chemical_formula_sum 'C29 H27 B2 F8 Fe N5 O S0'
_chemical_formula_weight 691.02
_chemical_name_common tc32
_space_group_crystal_system monoclinic
_space_group_IT_number 15
_space_group_name_Hall '-C 2yc'
_space_group_name_H-M_alt 'C 1 2/c 1'
_symmetry_space_group_name_Hall '-C 2yc'
_symmetry_space_group_name_H-M 'C 1 2/c 1'
_atom_sites_solution_hydrogens mixed
_audit_creation_method SHELXL-2014/7
_cell_angle_alpha 90
_cell_angle_beta 119.82(2)
_cell_angle_gamma 90
_cell_formula_units_Z 4
_cell_length_a 20.930(11)
_cell_length_b 12.259(3)
_cell_length_c 12.759(2)
_cell_measurement_temperature 100(2)
_cell_volume 2840.2(18)
_computing_cell_refinement 'Bruker APEX2 v.2009.1'
_computing_data_collection 'Bruker APEX2 v.2009.1'
_computing_data_reduction 'Bruker APEX2 v.2009.1'
_computing_molecular_graphics ORTEP-32
_computing_publication_material WinGX
_computing_structure_refinement 'SHELXL-2014/7 (Sheldrick, 2014)'
_computing_structure_solution SIR-97
_diffrn_ambient_temperature 100(2)
_diffrn_detector_area_resol_mean 8.366
_diffrn_measured_fraction_theta_full 1.000
_diffrn_measured_fraction_theta_max 0.997
_diffrn_measurement_device_type 'Bruker APEX-I CCD'
_diffrn_measurement_method 'phi and omega scans'
_diffrn_radiation_type MoK\a
_diffrn_radiation_wavelength 0.71073
_diffrn_reflns_av_R_equivalents 0.0306
_diffrn_reflns_av_unetI/netI 0.0138
_diffrn_reflns_laue_measured_fraction_full 1.000
_diffrn_reflns_laue_measured_fraction_max 0.997
_diffrn_reflns_limit_h_max 25
_diffrn_reflns_limit_h_min -25
_diffrn_reflns_limit_k_max 14
_diffrn_reflns_limit_k_min -14
_diffrn_reflns_limit_l_max 15
_diffrn_reflns_limit_l_min -15
_diffrn_reflns_number 29258
_diffrn_reflns_point_group_measured_fraction_full 1.000
_diffrn_reflns_point_group_measured_fraction_max 0.997
_diffrn_reflns_theta_full 25.000
_diffrn_reflns_theta_max 25.702
_diffrn_reflns_theta_min 2.004
_diffrn_source 'fine-focus sealed tube'
_exptl_absorpt_coefficient_mu 0.619
_exptl_absorpt_correction_T_max 0.7453
_exptl_absorpt_correction_T_min 0.6432
_exptl_absorpt_correction_type multi-scan
_exptl_absorpt_process_details SADABS
_exptl_crystal_colour orange
_exptl_crystal_density_diffrn 1.616
_exptl_crystal_description block
_exptl_crystal_F_000 1408
_exptl_crystal_size_max 0.260
_exptl_crystal_size_mid 0.160
_exptl_crystal_size_min 0.080
_refine_diff_density_max 0.366
_refine_diff_density_min -0.452
_refine_diff_density_rms 0.052
_refine_ls_extinction_method none
_refine_ls_goodness_of_fit_ref 1.063
_refine_ls_hydrogen_treatment mixed
_refine_ls_matrix_type full
_refine_ls_number_parameters 213
_refine_ls_number_reflns 2699
_refine_ls_number_restraints 0
_refine_ls_restrained_S_all 1.063
_refine_ls_R_factor_all 0.0297
_refine_ls_R_factor_gt 0.0274
_refine_ls_shift/su_max 0.000
_refine_ls_shift/su_mean 0.000
_refine_ls_structure_factor_coef Fsqd
_refine_ls_weighting_details 'w=1/[\s^2^(Fo^2^)+(0.0354P)^2^+4.3146P] where P=(Fo^2^+2Fc^2^)/3'
_refine_ls_weighting_scheme calc
_refine_ls_wR_factor_gt 0.0704
_refine_ls_wR_factor_ref 0.0723
_reflns_Friedel_coverage 0.000
_reflns_number_gt 2516
_reflns_number_total 2699
_reflns_threshold_expression 'I > 2\s(I)'
_cod_data_source_file ic5b00658_si_007.cif
_cod_data_source_block shelx
_cod_depositor_comments 'Adding full bibliography for 4343251--4343257.cif.'
_cod_original_cell_volume 2840.2(17)
_cod_database_code 4343252
_shelx_shelxl_version_number 2014/7
_shelx_space_group_comment
;
The symmetry employed for this shelxl refinement is uniquely defined
by the following loop, which should always be used as a source of
symmetry information in preference to the above space-group names.
They are only intended as comments.
;
_shelx_estimated_absorpt_t_min 0.856
_shelx_estimated_absorpt_t_max 0.952

loop_
_space_group_symop_operation_xyz
'x, y, z'
'-x, y, -z+1/2'
'x+1/2, y+1/2, z'
'-x+1/2, y+1/2, -z+1/2'
'-x, -y, -z'
'x, -y, z-1/2'
'-x+1/2, -y+1/2, -z'
'x+1/2, -y+1/2, z-1/2'

loop_
_atom_site_label
_atom_site_type_symbol
_atom_site_fract_x
_atom_site_fract_y
_atom_site_fract_z
_atom_site_U_iso_or_equiv
_atom_site_adp_type
_atom_site_occupancy
_atom_site_site_symmetry_order
_atom_site_calc_flag
_atom_site_refinement_flags_posn
_atom_site_refinement_flags_adp
_atom_site_refinement_flags_occupancy
C1 C -0.05734(9) 0.29054(13) 0.40497(14) 0.0161(3) Uani 1 1 d . . .
H1 H -0.0225 0.3469 0.4210 0.019 Uiso 1 1 calc R U .
C2 C -0.10021(9) 0.29693(13) 0.45939(14) 0.0187(3) Uani 1 1 d . . .
H2 H -0.0950 0.3562 0.5111 0.022 Uiso 1 1 calc R U .
C3 C -0.15080(9) 0.21519(14) 0.43689(14) 0.0189(3) Uani 1 1 d . . .
H3 H -0.1798 0.2156 0.4752 0.023 Uiso 1 1 calc R U .
C4 C -0.15842(9) 0.13255(13) 0.35737(14) 0.0169(3) Uani 1 1 d . . .
H4 H -0.1933 0.0760 0.3401 0.020 Uiso 1 1 calc R U .
C5 C -0.11506(8) 0.13233(12) 0.30276(13) 0.0140(3) Uani 1 1 d . . .
C6 C -0.12952(8) 0.05311(13) 0.19967(13) 0.0137(3) Uani 1 1 d . . .
C7 C -0.19390(9) -0.02334(13) 0.17374(15) 0.0173(3) Uani 1 1 d . . .
H7A H -0.2377 0.0201 0.1544 0.026 Uiso 1 1 calc R U .
H7B H -0.2042 -0.0706 0.1051 0.026 Uiso 1 1 calc R U .
H7C H -0.1808 -0.0683 0.2451 0.026 Uiso 1 1 calc R U .
C8 C -0.14875(8) 0.12329(12) 0.08732(13) 0.0132(3) Uani 1 1 d . . .
C9 C -0.21576(8) 0.11232(13) -0.01859(14) 0.0149(3) Uani 1 1 d . . .
H9 H -0.2499 0.0584 -0.0240 0.018 Uiso 1 1 calc R U .
C10 C -0.23320(9) 0.17973(13) -0.11674(14) 0.0170(3) Uani 1 1 d . . .
H10 H -0.2786 0.1720 -0.1900 0.020 Uiso 1 1 calc R U .
C11 C -0.18286(9) 0.25814(13) -0.10508(14) 0.0172(3) Uani 1 1 d . . .
H11 H -0.1933 0.3066 -0.1697 0.021 Uiso 1 1 calc R U .
C12 C -0.11696(9) 0.26494(13) 0.00223(14) 0.0164(3) Uani 1 1 d . . .
H12 H -0.0829 0.3198 0.0095 0.020 Uiso 1 1 calc R U .
C13 C -0.06059(8) -0.01314(13) 0.23005(13) 0.0135(3) Uani 1 1 d . . .
C14 C -0.06112(9) -0.12661(13) 0.23297(14) 0.0175(3) Uani 1 1 d . . .
H14 H -0.1034 -0.1644 0.2233 0.021 Uiso 1 1 calc R U .
C15 C 0.0000 -0.18386(19) 0.2500 0.0188(5) Uani 1 2 d S T P
H15 H 0.0000 -0.2614 0.2500 0.023 Uiso 1 2 calc R U P
N1 N -0.06220(7) 0.20860(10) 0.33013(11) 0.0131(3) Uani 1 1 d . . .
N2 N -0.09802(7) 0.19816(10) 0.09764(12) 0.0128(3) Uani 1 1 d . . .
N3 N 0.0000 0.04360(15) 0.2500 0.0121(4) Uani 1 2 d S T P
O1 O 0.0000 0.36657(13) 0.2500 0.0180(3) Uani 1 2 d S T P
F1 F 0.82986(6) 0.51623(8) 0.26701(10) 0.0258(2) Uani 1 1 d . . .
F2 F 0.83023(6) 0.65537(8) 0.14986(10) 0.0294(2) Uani 1 1 d . . .
F3 F 0.88085(5) 0.49203(8) 0.14702(9) 0.0255(2) Uani 1 1 d . . .
F4 F 0.93735(6) 0.60021(10) 0.31456(10) 0.0346(3) Uani 1 1 d . . .
Fe01 Fe 0.0000 0.20286(2) 0.2500 0.01143(10) Uani 1 2 d S T P
B1 B 0.86990(10) 0.56734(15) 0.22095(17) 0.0186(4) Uani 1 1 d . . .
H101 H -0.0388(11) 0.4020(18) 0.2204(19) 0.028 Uiso 1 1 d . U .

loop_
_atom_site_aniso_label
_atom_site_aniso_U_11
_atom_site_aniso_U_22
_atom_site_aniso_U_33
_atom_site_aniso_U_23
_atom_site_aniso_U_13
_atom_site_aniso_U_12
C1 0.0139(8) 0.0163(8) 0.0161(8) -0.0011(6) 0.0059(6) 0.0004(6)
C2 0.0182(8) 0.0222(9) 0.0145(8) -0.0034(6) 0.0072(7) 0.0027(6)
C3 0.0181(8) 0.0262(9) 0.0148(8) 0.0030(6) 0.0099(7) 0.0035(7)
C4 0.0159(8) 0.0196(8) 0.0148(7) 0.0032(6) 0.0074(6) -0.0004(6)
C5 0.0132(7) 0.0139(7) 0.0127(7) 0.0023(6) 0.0048(6) 0.0014(6)
C6 0.0125(7) 0.0135(7) 0.0142(7) 0.0001(6) 0.0059(6) -0.0008(6)
C7 0.0165(8) 0.0166(8) 0.0194(8) 0.0006(6) 0.0095(6) -0.0031(6)
C8 0.0147(7) 0.0120(7) 0.0144(7) -0.0014(6) 0.0083(6) 0.0014(6)
C9 0.0138(7) 0.0147(7) 0.0161(7) -0.0030(6) 0.0073(6) -0.0008(6)
C10 0.0150(8) 0.0197(8) 0.0141(7) -0.0022(6) 0.0055(6) 0.0029(6)
C11 0.0185(8) 0.0181(8) 0.0165(8) 0.0035(6) 0.0097(7) 0.0037(6)
C12 0.0165(8) 0.0158(8) 0.0191(8) 0.0024(6) 0.0103(7) 0.0011(6)
C13 0.0142(8) 0.0148(7) 0.0109(7) -0.0001(6) 0.0058(6) -0.0011(6)
C14 0.0180(8) 0.0147(8) 0.0168(8) 0.0006(6) 0.0063(7) -0.0022(6)
C15 0.0214(12) 0.0117(10) 0.0194(11) 0.000 0.0072(10) 0.000
N1 0.0107(6) 0.0135(6) 0.0126(6) 0.0006(5) 0.0038(5) 0.0013(5)
N2 0.0130(6) 0.0118(6) 0.0151(6) 0.0000(5) 0.0081(5) 0.0008(5)
N3 0.0132(9) 0.0127(9) 0.0098(8) 0.000 0.0054(7) 0.000
O1 0.0118(8) 0.0134(8) 0.0255(9) 0.000 0.0068(7) 0.000
F1 0.0270(5) 0.0198(5) 0.0370(6) 0.0007(4) 0.0208(5) -0.0027(4)
F2 0.0398(6) 0.0205(5) 0.0350(6) 0.0055(4) 0.0239(5) 0.0077(5)
F3 0.0203(5) 0.0270(5) 0.0278(5) -0.0068(4) 0.0110(4) 0.0056(4)
F4 0.0246(6) 0.0439(7) 0.0309(6) -0.0129(5) 0.0105(5) -0.0146(5)
Fe01 0.01085(17) 0.01016(17) 0.01298(17) 0.000 0.00570(13) 0.000
B1 0.0173(9) 0.0162(9) 0.0240(9) -0.0030(7) 0.0116(8) -0.0019(7)

loop_
_atom_type_symbol
_atom_type_description
_atom_type_scat_dispersion_real
_atom_type_scat_dispersion_imag
_atom_type_scat_source
C C 0.0033 0.0016 'International Tables Vol C Tables 4.2.6.8 and 6.1.1.4'
H H 0.0000 0.0000 'International Tables Vol C Tables 4.2.6.8 and 6.1.1.4'
N N 0.0061 0.0033 'International Tables Vol C Tables 4.2.6.8 and 6.1.1.4'
O O 0.0106 0.0060 'International Tables Vol C Tables 4.2.6.8 and 6.1.1.4'
F F 0.0171 0.0103 'International Tables Vol C Tables 4.2.6.8 and 6.1.1.4'
S S 0.1246 0.1234 'International Tables Vol C Tables 4.2.6.8 and 6.1.1.4'
Fe Fe 0.3463 0.8444 'International Tables Vol C Tables 4.2.6.8 and 6.1.1.4'
B B 0.0013 0.0007 'International Tables Vol C Tables 4.2.6.8 and 6.1.1.4'

loop_
_geom_angle_atom_site_label_1
_geom_angle_atom_site_label_2
_geom_angle_atom_site_label_3
_geom_angle
_geom_angle_site_symmetry_1
_geom_angle_site_symmetry_3
N1 C1 C2 123.78(15) . .
N1 C1 H1 118.1 . .
C2 C1 H1 118.1 . .
C3 C2 C1 118.45(15) . .
C3 C2 H2 120.8 . .
C1 C2 H2 120.8 . .
C2 C3 C4 118.69(15) . .
C2 C3 H3 120.7 . .
C4 C3 H3 120.7 . .
C3 C4 C5 120.11(15) . .
C3 C4 H4 119.9 . .
C5 C4 H4 119.9 . .
N1 C5 C4 121.44(14) . .
N1 C5 C6 116.36(13) . .
C4 C5 C6 121.93(14) . .
C13 C6 C7 110.29(13) . .
C13 C6 C5 111.04(12) . .
C7 C6 C5 110.34(12) . .
C13 C6 C8 107.99(12) . .
C7 C6 C8 110.14(12) . .
C5 C6 C8 106.96(12) . .
C6 C7 H7A 109.5 . .
C6 C7 H7B 109.5 . .
H7A C7 H7B 109.5 . .
C6 C7 H7C 109.5 . .
H7A C7 H7C 109.5 . .
H7B C7 H7C 109.5 . .
N2 C8 C9 121.47(14) . .
N2 C8 C6 117.13(13) . .
C9 C8 C6 121.38(13) . .
C8 C9 C10 120.35(15) . .
C8 C9 H9 119.8 . .
C10 C9 H9 119.8 . .
C11 C10 C9 118.26(15) . .
C11 C10 H10 120.9 . .
C9 C10 H10 120.9 . .
C10 C11 C12 118.83(15) . .
C10 C11 H11 120.6 . .
C12 C11 H11 120.6 . .
N2 C12 C11 123.87(15) . .
N2 C12 H12 118.1 . .
C11 C12 H12 118.1 . .
N3 C13 C14 121.82(15) . .
N3 C13 C6 116.88(14) . .
C14 C13 C6 121.26(14) . .
C15 C14 C13 119.61(16) . .
C15 C14 H14 120.2 . .
C13 C14 H14 120.2 . .
C14 C15 C14 118.8(2) 2 .
C14 C15 H15 120.6 2 .
C14 C15 H15 120.6 . .
C1 N1 C5 117.32(13) . .
C1 N1 Fe01 122.83(11) . .
C5 N1 Fe01 119.69(10) . .
C12 N2 C8 117.14(13) . .
C12 N2 Fe01 123.75(11) . .
C8 N2 Fe01 119.10(10) . .
C13 N3 C13 118.22(19) . 2
C13 N3 Fe01 120.89(9) . .
C13 N3 Fe01 120.89(9) 2 .
Fe01 O1 H101 121.6(15) . .
N3 Fe01 N2 88.36(4) . .
N3 Fe01 N2 88.36(4) . 2
N2 Fe01 N2 176.71(7) . 2
N3 Fe01 O1 180.0 . .
N2 Fe01 O1 91.64(4) . .
N2 Fe01 O1 91.64(4) 2 .
N3 Fe01 N1 92.00(4) . 2
N2 Fe01 N1 96.70(6) . 2
N2 Fe01 N1 83.42(6) 2 2
O1 Fe01 N1 88.00(4) . 2
N3 Fe01 N1 92.00(4) . .
N2 Fe01 N1 83.42(6) . .
N2 Fe01 N1 96.70(6) 2 .
O1 Fe01 N1 88.00(4) . .
N1 Fe01 N1 176.00(7) 2 .
F4 B1 F2 111.13(15) . .
F4 B1 F1 109.76(15) . .
F2 B1 F1 109.66(14) . .
F4 B1 F3 109.37(14) . .
F2 B1 F3 108.27(14) . .
F1 B1 F3 108.60(14) . .

loop_
_geom_bond_atom_site_label_1
_geom_bond_atom_site_label_2
_geom_bond_distance
_geom_bond_site_symmetry_2
C1 N1 1.354(2) .
C1 C2 1.383(2) .
C1 H1 0.9500 .
C2 C3 1.380(2) .
C2 H2 0.9500 .
C3 C4 1.386(2) .
C3 H3 0.9500 .
C4 C5 1.392(2) .
C4 H4 0.9500 .
C5 N1 1.355(2) .
C5 C6 1.539(2) .
C6 C13 1.528(2) .
C6 C7 1.536(2) .
C6 C8 1.544(2) .
C7 H7A 0.9800 .
C7 H7B 0.9800 .
C7 H7C 0.9800 .
C8 N2 1.359(2) .
C8 C9 1.388(2) .
C9 C10 1.389(2) .
C9 H9 0.9500 .
C10 C11 1.378(2) .
C10 H10 0.9500 .
C11 C12 1.380(2) .
C11 H11 0.9500 .
C12 N2 1.352(2) .
C12 H12 0.9500 .
C13 N3 1.3550(19) .
C13 C14 1.392(2) .
C14 C15 1.378(2) .
C14 H14 0.9500 .
C15 C14 1.378(2) 2
C15 H15 0.9500 .
N1 Fe01 2.0171(14) .
N2 Fe01 2.0062(16) .
N3 C13 1.3550(18) 2
N3 Fe01 1.9523(19) .
O1 Fe01 2.0069(17) .
O1 H101 0.83(2) .
F1 B1 1.389(2) .
F2 B1 1.388(2) .
F3 B1 1.418(2) .
F4 B1 1.380(2) .
Fe01 N2 2.0062(16) 2
Fe01 N1 2.0171(15) 2
